data_1565383
loop_
_publ_author_name
'Borys, Andryj M.'
'Clark, Ewan R.'
'Saines, Paul J.'
'Alberola, Antonio'
'Rawson, Jeremy M.'

_publ_section_title
;
 A short, versatile route towards benzothiadiazinyl radicals.
;
_journal_issue 1
_journal_name_full 'Chemical science'
_journal_page_first 149
_journal_page_last 158
_journal_paper_doi 10.1039/d1sc04248c
_journal_volume 13
_journal_year 2021
_chemical_formula_moiety 'C13 H6 Cl3 N2 S, C0.5 H Cl'
_chemical_formula_sum 'C13.5 H7 Cl4 N2 S'
_chemical_formula_weight 371.07
_chemical_properties_physical Air-sensitive,Moisture-sensitive
_space_group_crystal_system orthorhombic
_space_group_IT_number 60
_space_group_name_Hall '-P 2n 2ab'
_space_group_name_H-M_alt 'P b c n'
_atom_sites_solution_hydrogens geom
_atom_sites_solution_primary dual
_audit_creation_date 2018-06-28
_audit_creation_method
;
Olex2 1.2
(compiled 2018.05.29 svn.r3508 for OlexSys, GUI svn.r5506)
;
_audit_update_record
;
2021-08-03 deposited with the CCDC.	2021-11-23 downloaded from the CCDC.
;
_cell_angle_alpha 90
_cell_angle_beta 90
_cell_angle_gamma 90
_cell_formula_units_Z 8
_cell_length_a 16.7712(3)
_cell_length_b 13.1359(2)
_cell_length_c 13.0495(2)
_cell_measurement_reflns_used 52319
_cell_measurement_temperature 100.0(7)
_cell_measurement_theta_max 76.1040
_cell_measurement_theta_min 4.7660
_cell_volume 2874.87(8)
_computing_cell_refinement 'CrysAlisPro 1.171.38.41 (Rigaku OD, 2015)'
_computing_data_collection 'CrysAlisPro 1.171.38.41 (Rigaku OD, 2015)'
_computing_data_reduction 'CrysAlisPro 1.171.38.41 (Rigaku OD, 2015)'
_computing_molecular_graphics 'Olex2 (Dolomanov et al., 2009)'
_computing_publication_material 'Olex2 (Dolomanov et al., 2009)'
_computing_structure_refinement 'ShelXL (Sheldrick, 2015)'
_computing_structure_solution 'ShelXT (Sheldrick, 2015)'
_diffrn_ambient_environment N~2~
_diffrn_ambient_temperature 100.0(7)
_diffrn_detector 'CCD plate'
_diffrn_detector_area_resol_mean 5.2774
_diffrn_detector_type AtlasS2
_diffrn_measured_fraction_theta_full 1.000
_diffrn_measured_fraction_theta_max 1.000
_diffrn_measurement_details
;
List of Runs (angles in degrees, time in seconds):

  # Type    Start    End  Width  t~exp~   \w     \q     \k     \f   Frames
#--------------------------------------------------------------------------
  1  \w   -116.00 -17.00   1.00    5.00    --  -41.95 -38.00-180.00   99
  2  \w   -116.00 -17.00   1.00    5.00    --  -41.95 -38.00 -90.00   99
  3  \w    -32.00  66.00   1.00    5.00    --   41.95 -38.00  30.00   98
  4  \w      1.00  83.00   1.00    5.00    --   41.95 -99.00 150.00   82
  5  \w     23.00  98.00   1.00    5.00    --   41.95-125.00   0.00   75
  6  \w      1.00  83.00   1.00    5.00    --   41.95 -99.00   0.00   82
  7  \w     23.00  98.00   1.00    5.00    --   41.95-125.00  90.00   75
  8  \w     35.00 138.00   1.00   17.50    --  111.00 -31.00  -3.76  103
  9  \w     83.00 178.00   1.00   17.50    --  111.00  30.00 -60.00   95
 10  \w     38.00 141.00   1.00   17.50    --  111.00 -65.00-146.14  103
 11  \w     39.00 140.00   1.00   17.50    --  111.00 -61.00 -60.00  101
 12  \w     82.00 178.00   1.00   17.50    --  111.00  61.00 -60.00   96
 13  \w     36.00 143.00   1.00   17.50    --  111.00 -73.00 135.33  107
 14  \w     83.00 178.00   1.00   17.50    --  111.00  30.00   0.00   95
 15  \w    100.00 178.00   1.00   17.50    --  111.00 111.00-180.00   78
 16  \w     35.00 116.00   1.00   17.50    --  111.00-111.00  30.00   81
 17  \w     37.00 136.00   1.00   17.50    --  111.00 -39.00 -18.33   99
 18  \w     35.00 116.00   1.00   17.50    --  111.00-111.00 -90.00   81
 19  \w    100.00 178.00   1.00   17.50    --  111.00 111.00-150.00   78
 20  \w     35.00 116.00   1.00   17.50    --  111.00-111.00-120.00   81
 21  \w     85.00 178.00   1.00   17.50    --  111.00  45.00 -60.00   93
 22  \w     28.00 109.00   1.00   17.50    --  111.00 -94.00-150.00   81
 23  \w     31.00 111.00   1.00   17.50    --  111.00-100.00  95.00   80
 24  \w     35.00 116.00   1.00   17.50    --  111.00-111.00-180.00   81
 25  \w     58.00 178.00   1.00   17.50    --  111.00  15.00-180.00  120
 26  \w     38.00 137.00   1.00   17.50    --  111.00 -45.00 -60.00   99
 27  \w     35.00 116.00   1.00   17.50    --  111.00-111.00  90.00   81
 28  \w     28.00 109.00   1.00   17.50    --  111.00 -94.00 120.00   81
 29  \w     35.00 116.00   1.00   17.50    --  111.00-111.00 -30.00   81
 30  \w     35.00 116.00   1.00   17.50    --  111.00-111.00-150.00   81
 31  \w     38.00 137.00   1.00   17.50    --  111.00 -45.00  90.00   99
 32  \w     23.00 178.00   1.00   17.50    --  111.00   0.00 -90.00  155
 33  \w     83.00 178.00   1.00   17.50    --  111.00  30.00  60.00   95
 34  \w     35.00 139.00   1.00   17.50    --  111.00 -30.00 150.00  104
 35  \w     35.00 144.00   1.00   17.50    --  111.00 -77.00 -60.00  109
 36  \w     35.00 144.00   1.00   17.50    --  111.00 -77.00 150.00  109
 37  \w     35.00 116.00   1.00   17.50    --  111.00-111.00 150.00   81
 38  \w     38.00 137.00   1.00   17.50    --  111.00 -45.00 -90.00   99
 39  \w     29.00 164.00   1.00   17.50    --  111.00 -15.00  90.00  135
 40  \w     37.00 142.00   1.00   17.50    --  111.00 -72.00 102.51  105
 41  \w     28.00 109.00   1.00   17.50    --  111.00 -94.00 -90.00   81
 42  \w     32.00 109.00   1.00   17.50    --  111.00 -94.00   0.00   77
 43  \w    102.00 145.00   1.00   17.50    --  111.00 -85.00 -92.21   43
 44  \w     87.00 123.00   1.00   17.50    --  111.00  45.00 -90.00   36
 45  \w    141.00 171.00   1.00   17.50    --  111.00  45.00 -90.00   30
 46  \w    105.00 142.00   1.00   17.50    --  111.00 178.00-150.00   37
 47  \w     51.00 120.00   1.00   17.50    --  111.00 -48.00 134.98   69
 48  \w     34.00  93.00   1.00   17.50    --  111.00 -85.00 -92.21   59
;
_diffrn_measurement_device 'four-circle diffractometer'
_diffrn_measurement_device_type 'SuperNova, Dual, Cu at zero, AtlasS2'
_diffrn_measurement_method '\w scans'
_diffrn_orient_matrix_type 'CrysAlisPro convention (1999,Acta A55,543-557)'
_diffrn_orient_matrix_UB_11 -0.0747518000
_diffrn_orient_matrix_UB_12 0.0668136000
_diffrn_orient_matrix_UB_13 0.0147681000
_diffrn_orient_matrix_UB_21 0.0453587000
_diffrn_orient_matrix_UB_22 0.0922651000
_diffrn_orient_matrix_UB_23 -0.0439606000
_diffrn_orient_matrix_UB_31 -0.0285855000
_diffrn_orient_matrix_UB_32 -0.0283156000
_diffrn_orient_matrix_UB_33 -0.1082633000
_diffrn_radiation_monochromator mirror
_diffrn_radiation_probe x-ray
_diffrn_radiation_type CuK\a
_diffrn_radiation_wavelength 1.54184
_diffrn_reflns_av_R_equivalents 0.0861
_diffrn_reflns_av_unetI/netI 0.0305
_diffrn_reflns_Laue_measured_fraction_full 1.000
_diffrn_reflns_Laue_measured_fraction_max 1.000
_diffrn_reflns_limit_h_max 20
_diffrn_reflns_limit_h_min -20
_diffrn_reflns_limit_k_max 16
_diffrn_reflns_limit_k_min -16
_diffrn_reflns_limit_l_max 12
_diffrn_reflns_limit_l_min -16
_diffrn_reflns_number 72177
_diffrn_reflns_point_group_measured_fraction_full 1.000
_diffrn_reflns_point_group_measured_fraction_max 1.000
_diffrn_reflns_theta_full 67.684
_diffrn_reflns_theta_max 71.014
_diffrn_reflns_theta_min 4.275
_diffrn_source 'micro-focus sealed X-ray tube'
_diffrn_source_type 'SuperNova (Cu) X-ray Source'
_exptl_absorpt_coefficient_mu 8.764
_exptl_absorpt_correction_T_max 0.569
_exptl_absorpt_correction_T_min 0.282
_exptl_absorpt_correction_type gaussian
_exptl_absorpt_process_details
;
CrysAlisPro 1.171.38.41 (Rigaku Oxford Diffraction, 2015)
Numerical absorption correction based on gaussian integration over
			a multifaceted crystal model
Empirical absorption correction using spherical harmonics,
 implemented in SCALE3 ABSPACK scaling algorithm.
;
_exptl_crystal_colour 'dark violet'
_exptl_crystal_colour_modifier dark
_exptl_crystal_colour_primary violet
_exptl_crystal_density_diffrn 1.715
_exptl_crystal_description block
_exptl_crystal_F_000 1488
_exptl_crystal_size_max 0.257
_exptl_crystal_size_mid 0.084
_exptl_crystal_size_min 0.08
_refine_diff_density_max 1.153
_refine_diff_density_min -0.683
_refine_diff_density_rms 0.126
_refine_ls_extinction_method none
_refine_ls_goodness_of_fit_ref 1.237
_refine_ls_hydrogen_treatment constr
_refine_ls_matrix_type full
_refine_ls_number_parameters 186
_refine_ls_number_reflns 2779
_refine_ls_number_restraints 0
_refine_ls_restrained_S_all 1.237
_refine_ls_R_factor_all 0.0638
_refine_ls_R_factor_gt 0.0615
_refine_ls_shift/su_max 0.000
_refine_ls_shift/su_mean 0.000
_refine_ls_structure_factor_coef Fsqd
_refine_ls_weighting_details 'w=1/[\s^2^(Fo^2^)+(0.0311P)^2^+15.7442P] where P=(Fo^2^+2Fc^2^)/3'
_refine_ls_weighting_scheme calc
_refine_ls_wR_factor_gt 0.1453
_refine_ls_wR_factor_ref 0.1454
_reflns_Friedel_coverage 0.000
_reflns_number_gt 2777
_reflns_number_total 2779
_reflns_threshold_expression 'I > 2\s(I)'
_cod_data_source_file d1sc04248c2.cif
_cod_data_source_block serc114-r2-rf
_cod_depositor_comments 'Adding full bibliography for 1565368--1565385.cif.'
_cod_original_formula_sum 'C13.50 H7 Cl4 N2 S'
_cod_database_code 1565383
_shelx_shelxl_version_number 2016/6
_chemical_oxdiff_formula 'S1 N2 Cl4 C13.5 H8'
_chemical_oxdiff_usercomment 'ABS-410 100K'
_shelx_space_group_comment
;
The symmetry employed for this shelxl refinement is uniquely defined
by the following loop, which should always be used as a source of
symmetry information in preference to the above space-group names.
They are only intended as comments.
;
_reflns_odcompleteness_completeness 99.90
_reflns_odcompleteness_iscentric 1
_reflns_odcompleteness_theta 66.97
_olex2_refinement_description
;
1. Fixed Uiso
 At 1.2 times of:
  All C(H) groups, All C(H,H) groups
2. Others
 Fixed Sof: H14A(0.5) H14B(0.5)
3.a Secondary CH2 refined with riding coordinates:
 C14(H14A,H14B)
3.b Aromatic/amide H refined with riding coordinates:
 C3(H3), C4(H4), C5(H5), C7(H7), C6(H6), C12(H12)
;
_olex2_submission_special_instructions 'No special instructions were received'
_oxdiff_exptl_absorpt_empirical_details
;
Empirical correction (ABSPACK) includes:
- Absorption correction using spherical harmonics
- Frame scaling
;
_oxdiff_exptl_absorpt_empirical_full_max 1.406
_oxdiff_exptl_absorpt_empirical_full_min 0.781

loop_
_space_group_symop_operation_xyz
'x, y, z'
'-x+1/2, -y+1/2, z+1/2'
'-x, y, -z+1/2'
'x+1/2, -y+1/2, -z'
'-x, -y, -z'
'x-1/2, y-1/2, -z-1/2'
'x, -y, z-1/2'
'-x-1/2, y-1/2, z'

loop_
_atom_site_label
_atom_site_type_symbol
_atom_site_fract_x
_atom_site_fract_y
_atom_site_fract_z
_atom_site_U_iso_or_equiv
_atom_site_adp_type
_atom_site_occupancy
_atom_site_site_symmetry_order
_atom_site_calc_flag
_atom_site_refinement_flags_posn
_atom_site_refinement_flags_adp
_atom_site_refinement_flags_occupancy
_atom_site_disorder_assembly
_atom_site_disorder_group
Cl1 Cl 0.51040(7) 0.76359(8) 0.60862(8) 0.0276(3) Uani 1 1 d . . . . .
S1 S 0.43029(6) 0.36895(8) 0.65515(8) 0.0241(3) Uani 1 1 d . . . . .
Cl3 Cl 0.20664(7) 0.65608(11) 0.70102(9) 0.0362(3) Uani 1 1 d . . . . .
Cl2 Cl 0.33389(8) 0.82559(10) 0.65202(10) 0.0394(3) Uani 1 1 d . . . . .
Cl4 Cl 0.50716(10) 0.09254(15) 0.63933(14) 0.0659(5) Uani 1 1 d . . . . .
N2 N 0.5416(2) 0.5471(3) 0.6135(2) 0.0164(7) Uani 1 1 d . . . . .
N1 N 0.5250(2) 0.3656(3) 0.6329(3) 0.0215(8) Uani 1 1 d . . . . .
C2 C 0.6528(2) 0.4367(3) 0.5937(3) 0.0174(8) Uani 1 1 d . . . . .
C1 C 0.5665(2) 0.4515(3) 0.6140(3) 0.0175(8) Uani 1 1 d . . . . .
C3 C 0.7016(3) 0.5207(3) 0.5769(3) 0.0202(9) Uani 1 1 d . . . . .
H3 H 0.679596 0.585697 0.576858 0.024 Uiso 1 1 calc R . . . .
C8 C 0.4630(2) 0.5694(3) 0.6342(3) 0.0187(8) Uani 1 1 d . . . . .
C13 C 0.4038(2) 0.4966(3) 0.6552(3) 0.0209(8) Uani 1 1 d . . . . .
C4 C 0.7826(3) 0.5084(4) 0.5601(3) 0.0238(9) Uani 1 1 d . . . . .
H4 H 0.814804 0.565072 0.549605 0.029 Uiso 1 1 calc R . . . .
C9 C 0.4396(3) 0.6722(3) 0.6345(3) 0.0217(9) Uani 1 1 d . . . . .
C5 C 0.8155(3) 0.4121(4) 0.5591(3) 0.0266(9) Uani 1 1 d . . . . .
H5 H 0.869760 0.403795 0.547170 0.032 Uiso 1 1 calc R . . . .
C7 C 0.6864(3) 0.3396(3) 0.5929(3) 0.0235(9) Uani 1 1 d . . . . .
H7 H 0.654427 0.282869 0.603930 0.028 Uiso 1 1 calc R . . . .
C6 C 0.7673(3) 0.3275(4) 0.5759(4) 0.0291(10) Uani 1 1 d . . . . .
H6 H 0.789519 0.262654 0.575599 0.035 Uiso 1 1 calc R . . . .
C11 C 0.3042(3) 0.6240(4) 0.6750(3) 0.0258(10) Uani 1 1 d . . . . .
C12 C 0.3252(3) 0.5235(4) 0.6761(3) 0.0248(9) Uani 1 1 d . . . . .
H12 H 0.287471 0.473635 0.690644 0.030 Uiso 1 1 calc R . . . .
C10 C 0.3611(3) 0.7001(4) 0.6547(3) 0.0273(10) Uani 1 1 d . . . . .
C14 C 0.500000 0.0189(6) 0.750000 0.064(3) Uani 1 2 d S T P . .
H14A H 0.453418 -0.024576 0.745025 0.077 Uiso 0.5 1 calc R . . . .
H14B H 0.546580 -0.024580 0.754974 0.077 Uiso 0.5 1 calc R . . . .

loop_
_atom_site_aniso_label
_atom_site_aniso_U_11
_atom_site_aniso_U_22
_atom_site_aniso_U_33
_atom_site_aniso_U_23
_atom_site_aniso_U_13
_atom_site_aniso_U_12
Cl1 0.0356(6) 0.0201(5) 0.0271(5) 0.0026(4) 0.0063(4) 0.0024(4)
S1 0.0231(5) 0.0244(5) 0.0247(5) -0.0051(4) 0.0055(4) -0.0075(4)
Cl3 0.0242(6) 0.0585(8) 0.0259(6) -0.0002(5) 0.0006(4) 0.0138(5)
Cl2 0.0460(7) 0.0363(6) 0.0360(6) 0.0077(5) 0.0089(5) 0.0214(5)
Cl4 0.0397(8) 0.0855(12) 0.0726(11) 0.0416(10) 0.0087(7) 0.0161(8)
N2 0.0149(16) 0.0195(16) 0.0147(16) -0.0001(13) 0.0012(13) 0.0011(13)
N1 0.0241(18) 0.0195(17) 0.0209(18) -0.0031(14) 0.0044(14) -0.0028(14)
C2 0.020(2) 0.022(2) 0.0103(17) -0.0002(15) 0.0003(15) 0.0019(16)
C1 0.022(2) 0.022(2) 0.0096(17) -0.0012(15) 0.0011(15) -0.0029(16)
C3 0.024(2) 0.022(2) 0.0144(19) 0.0010(16) -0.0003(16) -0.0002(17)
C8 0.019(2) 0.027(2) 0.0106(18) -0.0025(16) -0.0007(15) 0.0012(17)
C13 0.021(2) 0.027(2) 0.0146(19) -0.0027(16) -0.0037(16) -0.0008(17)
C4 0.022(2) 0.032(2) 0.018(2) 0.0022(17) 0.0011(17) -0.0026(18)
C9 0.028(2) 0.024(2) 0.0132(18) 0.0004(16) 0.0003(16) 0.0027(18)
C5 0.020(2) 0.038(2) 0.023(2) 0.0028(19) -0.0017(17) 0.0087(19)
C7 0.029(2) 0.021(2) 0.020(2) 0.0036(17) 0.0026(17) 0.0035(18)
C6 0.029(2) 0.027(2) 0.031(2) 0.0037(19) -0.0002(19) 0.0105(19)
C11 0.019(2) 0.047(3) 0.0120(19) 0.0007(19) -0.0010(16) 0.0039(19)
C12 0.018(2) 0.041(3) 0.015(2) -0.0027(18) -0.0014(16) -0.0037(18)
C10 0.037(3) 0.032(2) 0.0127(19) 0.0026(17) -0.0043(18) 0.011(2)
C14 0.122(9) 0.029(4) 0.042(5) 0.000 -0.003(5) 0.000

loop_
_atom_type_symbol
_atom_type_description
_atom_type_scat_dispersion_real
_atom_type_scat_dispersion_imag
_atom_type_scat_source
C C 0.0181 0.0091 'International Tables Vol C Tables 4.2.6.8 and 6.1.1.4'
H H 0.0000 0.0000 'International Tables Vol C Tables 4.2.6.8 and 6.1.1.4'
Cl Cl 0.3639 0.7018 'International Tables Vol C Tables 4.2.6.8 and 6.1.1.4'
N N 0.0311 0.0180 'International Tables Vol C Tables 4.2.6.8 and 6.1.1.4'
S S 0.3331 0.5567 'International Tables Vol C Tables 4.2.6.8 and 6.1.1.4'

loop_
_exptl_crystal_face_index_h
_exptl_crystal_face_index_k
_exptl_crystal_face_index_l
_exptl_crystal_face_perp_dist
-3 -3 -8 0.1072
-8 6 0 0.0362
3 3 8 0.1362
8 -6 0 0.0425
0 1 -8 0.1167
8 6 0 0.0506
0 -1 8 0.1360
-8 -6 0 0.0308

loop_
_geom_angle_atom_site_label_1
_geom_angle_atom_site_label_2
_geom_angle_atom_site_label_3
_geom_angle
_geom_angle_site_symmetry_1
_geom_angle_site_symmetry_3
_geom_angle_publ_flag
N1 S1 C13 106.1(2) . . ?
C1 N2 C8 120.2(4) . . ?
C1 N1 S1 121.2(3) . . ?
C3 C2 C1 119.9(4) . . ?
C3 C2 C7 119.1(4) . . ?
C7 C2 C1 121.0(4) . . ?
N2 C1 N1 129.2(4) . . ?
N2 C1 C2 115.5(4) . . ?
N1 C1 C2 115.3(4) . . ?
C2 C3 H3 119.7 . . ?
C4 C3 C2 120.6(4) . . ?
C4 C3 H3 119.7 . . ?
N2 C8 C13 124.8(4) . . ?
N2 C8 C9 118.2(4) . . ?
C13 C8 C9 117.0(4) . . ?
C8 C13 S1 118.4(3) . . ?
C12 C13 S1 119.2(3) . . ?
C12 C13 C8 122.4(4) . . ?
C3 C4 H4 120.0 . . ?
C5 C4 C3 120.0(4) . . ?
C5 C4 H4 120.0 . . ?
C8 C9 Cl1 118.4(3) . . ?
C10 C9 Cl1 120.4(3) . . ?
C10 C9 C8 121.2(4) . . ?
C4 C5 H5 120.1 . . ?
C4 C5 C6 119.9(4) . . ?
C6 C5 H5 120.1 . . ?
C2 C7 H7 119.9 . . ?
C6 C7 C2 120.2(4) . . ?
C6 C7 H7 119.9 . . ?
C5 C6 H6 119.9 . . ?
C7 C6 C5 120.2(4) . . ?
C7 C6 H6 119.9 . . ?
C12 C11 Cl3 118.7(4) . . ?
C12 C11 C10 120.8(4) . . ?
C10 C11 Cl3 120.5(4) . . ?
C13 C12 H12 120.4 . . ?
C11 C12 C13 119.2(4) . . ?
C11 C12 H12 120.4 . . ?
C9 C10 Cl2 120.2(4) . . ?
C9 C10 C11 119.4(4) . . ?
C11 C10 Cl2 120.4(4) . . ?
Cl4 C14 Cl4 112.6(5) 3_656 . ?
Cl4 C14 H14A 109.1 . . ?
Cl4 C14 H14A 109.1 3_656 . ?
Cl4 C14 H14B 109.1 3_656 . ?
Cl4 C14 H14B 109.1 . . ?
H14A C14 H14B 107.8 . . ?

loop_
_geom_bond_atom_site_label_1
_geom_bond_atom_site_label_2
_geom_bond_distance
_geom_bond_site_symmetry_2
_geom_bond_publ_flag
Cl1 C9 1.722(5) . ?
S1 N1 1.615(4) . ?
S1 C13 1.735(5) . ?
Cl3 C11 1.723(4) . ?
Cl2 C10 1.711(5) . ?
Cl4 C14 1.742(5) . ?
N2 C1 1.324(5) . ?
N2 C8 1.376(5) . ?
N1 C1 1.347(5) . ?
C2 C1 1.485(6) . ?
C2 C3 1.390(6) . ?
C2 C7 1.395(6) . ?
C3 H3 0.9300 . ?
C3 C4 1.386(6) . ?
C8 C13 1.405(6) . ?
C8 C9 1.407(6) . ?
C13 C12 1.392(6) . ?
C4 H4 0.9300 . ?
C4 C5 1.380(6) . ?
C9 C10 1.391(6) . ?
C5 H5 0.9300 . ?
C5 C6 1.391(7) . ?
C7 H7 0.9300 . ?
C7 C6 1.383(6) . ?
C6 H6 0.9300 . ?
C11 C12 1.367(7) . ?
C11 C10 1.408(7) . ?
C12 H12 0.9300 . ?
C14 H14A 0.9700 . ?
C14 H14B 0.9700 . ?

loop_
_exptl_oxdiff_crystal_face_indexfrac_h
_exptl_oxdiff_crystal_face_indexfrac_k
_exptl_oxdiff_crystal_face_indexfrac_l
_exptl_oxdiff_crystal_face_x
_exptl_oxdiff_crystal_face_y
_exptl_oxdiff_crystal_face_z
-2.5157 -2.6887 -7.8146 -0.1070 -0.0186 0.9941
-7.9082 5.8450 -0.0460 0.9810 0.1826 0.0655
2.5577 2.6586 7.8166 0.1019 0.0177 -0.9946
7.8759 -5.8717 -0.0410 -0.9817 -0.1827 -0.0544
-0.1862 0.5057 -8.4743 -0.0774 0.4107 0.9085
7.6508 6.0516 -0.0665 -0.1686 0.9083 -0.3829
0.1182 -0.5592 8.4716 0.0789 -0.4187 -0.9047
-7.6363 -6.0565 0.2788 0.1703 -0.9174 0.3596
